data_7709733
loop_
_publ_author_name
'Dobrov, Anatolie'
'Darvasiov\'a, Denisa'
'Zalibera, Michal'
'Bu\<cinsk\'y, Luk\'a\<s'
'Jelemensk\'a, Ingrid'
'Rapta, Peter'
'Shova, Sergiu'
'Dumitrescu, Dan G.'
'Andrade, Marta A.'
'Martins, Lu\'isa M. D. R. S.'
'Pombeiro, Armando J. L.'
'Arion, Vladimir B.'

_publ_section_title
;
 Diastereomeric dinickel(ii) complexes with non-innocent
 bis(octaazamacrocyclic) ligands: isomerization, spectroelectrochemistry,
 DFT calculations and use in catalytic oxidation of cyclohexane
;
_journal_name_full 'Dalton Transactions'
_journal_paper_doi 10.1039/D2DT00154C
_journal_year 2022
_chemical_formula_moiety 'C56 H50 N16 Ni2 S4, 1.6[CHCl3]'
_chemical_formula_sum 'C56 H50 N16 Ni2 S4'
_chemical_formula_weight 1192.78
_space_group_crystal_system monoclinic
_space_group_IT_number 14
_space_group_name_Hall '-P 2yn'
_space_group_name_H-M_alt 'P 1 21/n 1'
_atom_sites_solution_hydrogens geom
_atom_sites_solution_primary dual
_audit_creation_date 2022-02-05
_audit_creation_method
;
Olex2 1.5
(compiled 2021.12.09 svn.r5202d8cf for OlexSys, GUI svn.r6439)
;
_audit_update_record
;
2022-02-09 deposited with the CCDC.	2022-02-28 downloaded from the CCDC.
;
_cell_angle_alpha 90
_cell_angle_beta 100.972(4)
_cell_angle_gamma 90
_cell_formula_units_Z 2
_cell_length_a 10.5994(11)
_cell_length_b 14.0392(14)
_cell_length_c 21.2185(17)
_cell_measurement_reflns_used 4371
_cell_measurement_temperature 100.0
_cell_measurement_theta_max 29.758
_cell_measurement_theta_min 2.349
_cell_volume 3099.7(5)
_computing_cell_refinement 'SAINT V8.38A (?, 2016)'
_computing_data_reduction 'SAINT V8.38A (?, 2016)'
_computing_molecular_graphics 'Olex2 1.5 (Dolomanov et al., 2009)'
_computing_publication_material 'Olex2 1.5 (Dolomanov et al., 2009)'
_computing_structure_refinement 'SHELXL 2018/3 (Sheldrick, 2015)'
_computing_structure_solution 'SHELXT  (Sheldrick, 2015)'
_diffrn_ambient_temperature 100.0
_diffrn_measured_fraction_theta_full 0.999
_diffrn_measured_fraction_theta_max 0.999
_diffrn_measurement_device_type 'Bruker D8 Venture'
_diffrn_measurement_method '\f and \w scans'
_diffrn_radiation_type MoK\a
_diffrn_radiation_wavelength 0.700
_diffrn_reflns_av_R_equivalents 0.1549
_diffrn_reflns_av_unetI/netI 0.0773
_diffrn_reflns_Laue_measured_fraction_full 0.999
_diffrn_reflns_Laue_measured_fraction_max 0.999
_diffrn_reflns_limit_h_max 12
_diffrn_reflns_limit_h_min -12
_diffrn_reflns_limit_k_max 16
_diffrn_reflns_limit_k_min -16
_diffrn_reflns_limit_l_max 25
_diffrn_reflns_limit_l_min -25
_diffrn_reflns_number 47122
_diffrn_reflns_point_group_measured_fraction_full 0.999
_diffrn_reflns_point_group_measured_fraction_max 0.999
_diffrn_reflns_theta_full 24.835
_diffrn_reflns_theta_max 25.000
_diffrn_reflns_theta_min 2.313
_exptl_absorpt_coefficient_mu 0.760
_exptl_absorpt_correction_T_max 0.4932
_exptl_absorpt_correction_T_min 0.4175
_exptl_absorpt_correction_type multi-scan
_exptl_absorpt_process_details
;
SADABS-2016/2 (Bruker,2016/2) was used for absorption correction.
wR2(int) was 0.0986 before and 0.0846 after correction.
The Ratio of minimum to maximum transmission is 0.8465.
The \l/2 correction factor is Not present.
;
_exptl_crystal_colour red
_exptl_crystal_colour_primary red
_exptl_crystal_density_diffrn 1.278
_exptl_crystal_description block
_exptl_crystal_F_000 1236
_exptl_crystal_size_max 0.04
_exptl_crystal_size_mid 0.03
_exptl_crystal_size_min 0.02
_refine_diff_density_max 0.300
_refine_diff_density_min -0.427
_refine_diff_density_rms 0.077
_refine_ls_extinction_method none
_refine_ls_goodness_of_fit_ref 1.038
_refine_ls_hydrogen_treatment constr
_refine_ls_matrix_type full
_refine_ls_number_parameters 355
_refine_ls_number_reflns 5708
_refine_ls_number_restraints 0
_refine_ls_restrained_S_all 1.038
_refine_ls_R_factor_all 0.0707
_refine_ls_R_factor_gt 0.0459
_refine_ls_shift/su_max 0.000
_refine_ls_shift/su_mean 0.000
_refine_ls_structure_factor_coef Fsqd
_refine_ls_weighting_details 'w=1/[\s^2^(Fo^2^)+(0.0464P)^2^+0.4384P] where P=(Fo^2^+2Fc^2^)/3'
_refine_ls_weighting_scheme calc
_refine_ls_wR_factor_gt 0.1061
_refine_ls_wR_factor_ref 0.1160
_reflns_Friedel_coverage 0.000
_reflns_number_gt 4063
_reflns_number_total 5708
_reflns_threshold_expression 'I > 2\s(I)'
_cod_data_source_file d2dt00154c2.cif
_cod_data_source_block andokk3_p21n
_cod_database_code 7709733
_shelx_shelxl_version_number 2018/3
_shelx_space_group_comment
;
The symmetry employed for this shelxl refinement is uniquely defined
by the following loop, which should always be used as a source of
symmetry information in preference to the above space-group names.
They are only intended as comments.
;
_shelx_estimated_absorpt_t_max 0.985
_shelx_estimated_absorpt_t_min 0.970
_olex2_refinement_description
;
1. Fixed Uiso
 At 1.2 times of:
  All C(H) groups
 At 1.5 times of:
  All C(H,H,H) groups
2.a Ternary CH refined with riding coordinates:
 C8(H8)
2.b Aromatic/amide H refined with riding coordinates:
 C19(H19), C20(H20), C21(H21), C22(H22), C23(H23), C26(H26), C27(H27),
 C28(H28), C29(H29), C30(H30), C32(H32), C33(H33), C34(H34), C35(H35), C36(H36)
2.c Idealised Me refined as rotating group:
 C16(H16A,H16B,H16C), C17(H17A,H17B,H17C), C24(H24A,H24B,H24C)
;
_smtbx_masks_special_details
;
A solvent mask was calculated and 192 electrons were 
found in a volume of 710\%A^3^ in 1 void per unit cell. 
This is consistent with the presence of 1.6[CHCl3] per Formula Unit 
which account for 186 electrons per unit cell.
;
_smtbx_masks_void_probe_radius 1.2
_smtbx_masks_void_truncation_radius 1.2
_olex2_submission_special_instructions 'No special instructions were received'

loop_
_space_group_symop_operation_xyz
'x, y, z'
'-x+1/2, y+1/2, -z+1/2'
'-x, -y, -z'
'x-1/2, -y-1/2, z-1/2'

loop_
_atom_site_label
_atom_site_type_symbol
_atom_site_fract_x
_atom_site_fract_y
_atom_site_fract_z
_atom_site_U_iso_or_equiv
_atom_site_adp_type
_atom_site_occupancy
_atom_site_site_symmetry_order
_atom_site_calc_flag
_atom_site_refinement_flags_posn
_atom_site_refinement_flags_adp
_atom_site_refinement_flags_occupancy
_atom_site_disorder_assembly
_atom_site_disorder_group
Ni1 Ni 0.80491(4) 0.96804(3) 0.04254(2) 0.01758(13) Uani 1 1 d . . . . .
S1 S 0.75331(9) 1.14118(7) 0.20525(4) 0.0257(2) Uani 1 1 d . . . . .
S2 S 0.96244(9) 0.83304(6) -0.10865(4) 0.0221(2) Uani 1 1 d . . . . .
N2 N 0.8972(3) 0.9352(2) 0.12156(13) 0.0202(6) Uani 1 1 d . . . . .
N3 N 0.8753(3) 0.9894(2) 0.17327(13) 0.0223(7) Uani 1 1 d . . . . .
N5 N 0.7278(3) 1.05524(19) 0.08963(12) 0.0185(6) Uani 1 1 d . . . . .
N6 N 0.6444(3) 1.1323(2) 0.07685(12) 0.0185(6) Uani 1 1 d . . . . .
N10 N 0.7164(3) 0.98943(19) -0.04228(12) 0.0180(6) Uani 1 1 d . . . . .
N11 N 0.7818(3) 0.9558(2) -0.09077(12) 0.0201(6) Uani 1 1 d . . . . .
N13 N 0.9021(3) 0.8918(2) 0.00221(13) 0.0196(6) Uani 1 1 d . . . . .
N14 N 0.9952(3) 0.8290(2) 0.02383(13) 0.0216(6) Uani 1 1 d . . . . .
C1 C 0.9879(3) 0.8694(2) 0.13618(16) 0.0210(7) Uani 1 1 d . . . . .
C4 C 0.7885(3) 1.0545(2) 0.15207(15) 0.0197(7) Uani 1 1 d . . . . .
C7 C 0.5518(3) 1.1290(2) 0.02817(15) 0.0178(7) Uani 1 1 d . . . . .
C8 C 0.5137(3) 1.0469(2) -0.01776(15) 0.0185(7) Uani 1 1 d . . . . .
H8 H 0.429727 1.065643 -0.044997 0.022 Uiso 1 1 calc R U . . .
C9 C 0.6030(3) 1.0264(2) -0.06419(15) 0.0176(7) Uani 1 1 d . . . . .
C12 C 0.8739(3) 0.9003(2) -0.06384(15) 0.0182(7) Uani 1 1 d . . . . .
C15 C 1.0330(3) 0.8172(2) 0.08603(16) 0.0204(7) Uani 1 1 d . . . . .
C16 C 0.8366(4) 1.0912(3) 0.27981(17) 0.0331(9) Uani 1 1 d . . . . .
H16A H 0.928539 1.086530 0.279004 0.050 Uiso 1 1 calc R U . . .
H16B H 0.802481 1.027519 0.285520 0.050 Uiso 1 1 calc R U . . .
H16C H 0.824116 1.132203 0.315474 0.050 Uiso 1 1 calc R U . . .
C17 C 0.8817(4) 0.8650(3) -0.18850(16) 0.0260(8) Uani 1 1 d . . . . .
H17A H 0.915450 0.826249 -0.219982 0.039 Uiso 1 1 calc R U . . .
H17B H 0.896606 0.932530 -0.196121 0.039 Uiso 1 1 calc R U . . .
H17C H 0.789296 0.853480 -0.192779 0.039 Uiso 1 1 calc R U . . .
C18 C 1.0466(3) 0.8537(2) 0.20485(16) 0.0207(7) Uani 1 1 d . . . . .
C19 C 0.9718(4) 0.8193(3) 0.24643(17) 0.0275(8) Uani 1 1 d . . . . .
H19 H 0.883096 0.807414 0.230889 0.033 Uiso 1 1 calc R U . . .
C20 C 1.0236(4) 0.8019(3) 0.31031(17) 0.0279(9) Uani 1 1 d . . . . .
H20 H 0.971246 0.777582 0.338299 0.033 Uiso 1 1 calc R U . . .
C21 C 1.1531(4) 0.8204(3) 0.33306(17) 0.0267(8) Uani 1 1 d . . . . .
H21 H 1.189278 0.809385 0.376950 0.032 Uiso 1 1 calc R U . . .
C22 C 1.2291(4) 0.8546(3) 0.29224(16) 0.0249(8) Uani 1 1 d . . . . .
H22 H 1.317666 0.866598 0.307997 0.030 Uiso 1 1 calc R U . . .
C23 C 1.1765(3) 0.8716(2) 0.22776(16) 0.0216(8) Uani 1 1 d . . . . .
H23 H 1.229007 0.895338 0.199665 0.026 Uiso 1 1 calc R U . . .
C24 C 0.4638(4) 1.2146(2) 0.01838(16) 0.0238(8) Uani 1 1 d . . . . .
H24A H 0.382262 1.198607 0.031119 0.036 Uiso 1 1 calc R U . . .
H24B H 0.447709 1.233104 -0.026980 0.036 Uiso 1 1 calc R U . . .
H24C H 0.504536 1.267687 0.044667 0.036 Uiso 1 1 calc R U . . .
C25 C 0.5535(3) 1.0443(2) -0.13302(15) 0.0198(7) Uani 1 1 d . . . . .
C26 C 0.5428(3) 0.9746(3) -0.18035(16) 0.0253(8) Uani 1 1 d . . . . .
H26 H 0.571967 0.911693 -0.169528 0.030 Uiso 1 1 calc R U . . .
C27 C 0.4896(4) 0.9972(3) -0.24300(18) 0.0340(10) Uani 1 1 d . . . . .
H27 H 0.481479 0.948948 -0.274935 0.041 Uiso 1 1 calc R U . . .
C28 C 0.4481(4) 1.0880(3) -0.26025(18) 0.0373(10) Uani 1 1 d . . . . .
H28 H 0.414043 1.102747 -0.303869 0.045 Uiso 1 1 calc R U . . .
C29 C 0.4562(4) 1.1572(3) -0.21379(18) 0.0353(10) Uani 1 1 d . . . . .
H29 H 0.427254 1.220009 -0.225276 0.042 Uiso 1 1 calc R U . . .
C30 C 0.5064(4) 1.1357(3) -0.15063(17) 0.0277(8) Uani 1 1 d . . . . .
H30 H 0.509026 1.183404 -0.118643 0.033 Uiso 1 1 calc R U . . .
C31 C 1.1325(3) 0.7405(2) 0.10117(16) 0.0227(8) Uani 1 1 d . . . . .
C32 C 1.1282(4) 0.6722(3) 0.14786(18) 0.0349(10) Uani 1 1 d . . . . .
H32 H 1.063672 0.675830 0.173314 0.042 Uiso 1 1 calc R U . . .
C33 C 1.2172(5) 0.5984(3) 0.15786(19) 0.0413(11) Uani 1 1 d . . . . .
H33 H 1.213932 0.552693 0.190517 0.050 Uiso 1 1 calc R U . . .
C34 C 1.3096(4) 0.5911(3) 0.1210(2) 0.0418(11) Uani 1 1 d . . . . .
H34 H 1.369235 0.539878 0.127307 0.050 Uiso 1 1 calc R U . . .
C35 C 1.3154(4) 0.6586(3) 0.0748(2) 0.0455(11) Uani 1 1 d . . . . .
H35 H 1.380993 0.654782 0.049951 0.055 Uiso 1 1 calc R U . . .
C36 C 1.2268(4) 0.7320(3) 0.0638(2) 0.0339(9) Uani 1 1 d . . . . .
H36 H 1.230331 0.776905 0.030713 0.041 Uiso 1 1 calc R U . . .

loop_
_atom_site_aniso_label
_atom_site_aniso_U_11
_atom_site_aniso_U_22
_atom_site_aniso_U_33
_atom_site_aniso_U_23
_atom_site_aniso_U_13
_atom_site_aniso_U_12
Ni1 0.0155(2) 0.0207(2) 0.0165(2) 0.00084(18) 0.00288(16) 0.00126(19)
S1 0.0246(5) 0.0307(5) 0.0211(4) -0.0074(4) 0.0023(4) 0.0005(4)
S2 0.0205(5) 0.0249(5) 0.0221(4) -0.0013(4) 0.0076(4) 0.0031(4)
N2 0.0180(16) 0.0224(16) 0.0208(15) 0.0025(12) 0.0051(12) -0.0019(12)
N3 0.0198(16) 0.0290(17) 0.0176(14) -0.0017(12) 0.0028(12) -0.0025(13)
N5 0.0147(15) 0.0207(16) 0.0188(14) 0.0006(11) 0.0002(12) 0.0001(12)
N6 0.0174(15) 0.0213(15) 0.0178(14) -0.0005(12) 0.0055(12) -0.0004(12)
N10 0.0184(16) 0.0195(15) 0.0178(14) 0.0002(12) 0.0080(12) -0.0001(12)
N11 0.0189(15) 0.0244(16) 0.0185(14) 0.0007(12) 0.0078(12) 0.0033(13)
N13 0.0142(15) 0.0256(16) 0.0185(14) 0.0054(12) 0.0021(12) 0.0039(12)
N14 0.0189(16) 0.0208(16) 0.0256(16) 0.0035(12) 0.0054(12) 0.0017(13)
C1 0.0182(18) 0.0218(18) 0.0224(18) 0.0057(14) 0.0018(14) -0.0032(15)
C4 0.0164(18) 0.026(2) 0.0178(16) 0.0000(14) 0.0047(14) -0.0038(15)
C7 0.0187(18) 0.0178(17) 0.0196(17) 0.0014(14) 0.0104(15) -0.0009(14)
C8 0.0170(18) 0.0217(19) 0.0173(16) -0.0003(14) 0.0044(14) 0.0019(14)
C9 0.0153(17) 0.0183(17) 0.0187(16) 0.0003(14) 0.0024(13) -0.0015(14)
C12 0.0167(18) 0.0192(18) 0.0197(17) 0.0026(14) 0.0056(14) -0.0012(14)
C15 0.0203(19) 0.0189(18) 0.0223(18) 0.0057(14) 0.0044(15) 0.0013(15)
C16 0.032(2) 0.042(2) 0.026(2) -0.0057(17) 0.0055(17) 0.0000(19)
C17 0.026(2) 0.030(2) 0.0218(18) -0.0011(16) 0.0052(15) 0.0034(17)
C18 0.0234(19) 0.0143(17) 0.0245(18) 0.0026(14) 0.0048(15) 0.0008(14)
C19 0.022(2) 0.033(2) 0.0269(19) 0.0024(17) 0.0029(15) -0.0025(17)
C20 0.027(2) 0.033(2) 0.0247(19) 0.0085(16) 0.0061(16) 0.0002(17)
C21 0.035(2) 0.025(2) 0.0197(18) 0.0035(15) 0.0024(16) 0.0010(17)
C22 0.021(2) 0.024(2) 0.0274(19) 0.0016(15) -0.0012(15) 0.0000(15)
C23 0.0187(19) 0.0197(18) 0.0264(19) 0.0025(15) 0.0043(15) -0.0014(15)
C24 0.026(2) 0.024(2) 0.0224(18) -0.0012(15) 0.0060(15) 0.0044(16)
C25 0.0142(17) 0.0260(19) 0.0195(17) 0.0039(14) 0.0041(14) 0.0009(14)
C26 0.025(2) 0.028(2) 0.0224(18) -0.0014(16) 0.0035(15) -0.0028(17)
C27 0.028(2) 0.049(3) 0.025(2) -0.0095(18) 0.0061(17) -0.0051(19)
C28 0.028(2) 0.061(3) 0.022(2) 0.011(2) 0.0028(17) -0.003(2)
C29 0.040(3) 0.040(2) 0.026(2) 0.0151(18) 0.0058(18) 0.008(2)
C30 0.032(2) 0.027(2) 0.0239(19) 0.0059(16) 0.0046(16) 0.0047(17)
C31 0.0194(19) 0.0223(19) 0.0242(18) -0.0007(15) -0.0015(15) 0.0016(15)
C32 0.041(3) 0.033(2) 0.029(2) 0.0023(17) 0.0030(18) 0.0129(19)
C33 0.057(3) 0.028(2) 0.035(2) 0.0014(18) -0.003(2) 0.011(2)
C34 0.031(2) 0.027(2) 0.060(3) -0.002(2) -0.010(2) 0.0118(19)
C35 0.029(2) 0.033(2) 0.078(3) 0.004(2) 0.018(2) 0.0041(19)
C36 0.029(2) 0.025(2) 0.051(3) 0.0060(18) 0.0149(19) 0.0048(17)

loop_
_atom_type_symbol
_atom_type_description
_atom_type_scat_dispersion_real
_atom_type_scat_dispersion_imag
_atom_type_scat_source
C C 0.0033 0.0016 'International Tables Vol C Tables 4.2.6.8 and 6.1.1.4'
H H 0.0000 0.0000 'International Tables Vol C Tables 4.2.6.8 and 6.1.1.4'
N N 0.0063 0.0031 'International Tables Vol C Tables 4.2.6.8 and 6.1.1.4'
Ni Ni 0.3576 1.0944 'International Tables Vol C Tables 4.2.6.8 and 6.1.1.4'
S S 0.1212 0.1207 'International Tables Vol C Tables 4.2.6.8 and 6.1.1.4'

loop_
_geom_angle_atom_site_label_1
_geom_angle_atom_site_label_2
_geom_angle_atom_site_label_3
_geom_angle
_geom_angle_site_symmetry_1
_geom_angle_site_symmetry_3
_geom_angle_publ_flag
N2 Ni1 N5 83.52(12) . . y
N2 Ni1 N10 173.73(12) . . y
N5 Ni1 N10 102.55(12) . . y
N13 Ni1 N2 91.77(12) . . y
N13 Ni1 N5 171.46(13) . . y
N13 Ni1 N10 82.40(12) . . y
C4 S1 C16 99.59(17) . . ?
C12 S2 C17 99.79(16) . . ?
N3 N2 Ni1 116.3(2) . . ?
C1 N2 Ni1 128.8(2) . . ?
C1 N2 N3 114.8(3) . . ?
C4 N3 N2 108.8(3) . . ?
N6 N5 Ni1 137.2(2) . . ?
C4 N5 Ni1 110.1(2) . . ?
C4 N5 N6 111.2(3) . . ?
C7 N6 N5 119.3(3) . . ?
N11 N10 Ni1 114.4(2) . . ?
C9 N10 Ni1 131.1(2) . . ?
C9 N10 N11 114.5(3) . . ?
C12 N11 N10 108.1(3) . . ?
N14 N13 Ni1 132.6(2) . . ?
N14 N13 C12 114.1(3) . . ?
C12 N13 Ni1 113.3(2) . . ?
C15 N14 N13 119.4(3) . . ?
N2 C1 C15 120.4(3) . . ?
N2 C1 C18 118.8(3) . . ?
C15 C1 C18 120.7(3) . . ?
N3 C4 S1 119.0(3) . . ?
N3 C4 N5 120.7(3) . . ?
N5 C4 S1 120.3(3) . . ?
N6 C7 C8 128.0(3) . . ?
N6 C7 C24 116.1(3) . . ?
C24 C7 C8 115.8(3) . . ?
C7 C8 C8 112.4(3) . 3_675 ?
C7 C8 H8 105.7 . . ?
C7 C8 C9 116.1(3) . . ?
C8 C8 H8 105.7 3_675 . ?
C9 C8 C8 110.3(3) . 3_675 ?
C9 C8 H8 105.7 . . ?
N10 C9 C8 119.2(3) . . ?
N10 C9 C25 123.2(3) . . ?
C25 C9 C8 117.5(3) . . ?
N11 C12 S2 121.8(2) . . ?
N11 C12 N13 119.9(3) . . ?
N13 C12 S2 118.3(2) . . ?
N14 C15 C1 126.5(3) . . ?
N14 C15 C31 111.9(3) . . ?
C1 C15 C31 121.6(3) . . ?
S1 C16 H16A 109.5 . . ?
S1 C16 H16B 109.5 . . ?
S1 C16 H16C 109.5 . . ?
H16A C16 H16B 109.5 . . ?
H16A C16 H16C 109.5 . . ?
H16B C16 H16C 109.5 . . ?
S2 C17 H17A 109.5 . . ?
S2 C17 H17B 109.5 . . ?
S2 C17 H17C 109.5 . . ?
H17A C17 H17B 109.5 . . ?
H17A C17 H17C 109.5 . . ?
H17B C17 H17C 109.5 . . ?
C19 C18 C1 119.6(3) . . ?
C19 C18 C23 119.3(3) . . ?
C23 C18 C1 121.1(3) . . ?
C18 C19 H19 119.4 . . ?
C18 C19 C20 121.2(4) . . ?
C20 C19 H19 119.4 . . ?
C19 C20 H20 120.4 . . ?
C19 C20 C21 119.2(3) . . ?
C21 C20 H20 120.4 . . ?
C20 C21 H21 119.9 . . ?
C22 C21 C20 120.3(3) . . ?
C22 C21 H21 119.9 . . ?
C21 C22 H22 119.9 . . ?
C21 C22 C23 120.3(3) . . ?
C23 C22 H22 119.9 . . ?
C18 C23 C22 119.7(3) . . ?
C18 C23 H23 120.2 . . ?
C22 C23 H23 120.2 . . ?
C7 C24 H24A 109.5 . . ?
C7 C24 H24B 109.5 . . ?
C7 C24 H24C 109.5 . . ?
H24A C24 H24B 109.5 . . ?
H24A C24 H24C 109.5 . . ?
H24B C24 H24C 109.5 . . ?
C26 C25 C9 124.0(3) . . ?
C26 C25 C30 118.4(3) . . ?
C30 C25 C9 117.4(3) . . ?
C25 C26 H26 120.1 . . ?
C27 C26 C25 119.8(4) . . ?
C27 C26 H26 120.1 . . ?
C26 C27 H27 119.3 . . ?
C28 C27 C26 121.4(4) . . ?
C28 C27 H27 119.3 . . ?
C27 C28 H28 120.3 . . ?
C29 C28 C27 119.4(4) . . ?
C29 C28 H28 120.3 . . ?
C28 C29 H29 119.9 . . ?
C28 C29 C30 120.2(4) . . ?
C30 C29 H29 119.9 . . ?
C25 C30 H30 119.6 . . ?
C29 C30 C25 120.8(4) . . ?
C29 C30 H30 119.6 . . ?
C32 C31 C15 122.2(3) . . ?
C32 C31 C36 118.1(3) . . ?
C36 C31 C15 119.4(3) . . ?
C31 C32 H32 119.6 . . ?
C31 C32 C33 120.7(4) . . ?
C33 C32 H32 119.6 . . ?
C32 C33 H33 119.8 . . ?
C34 C33 C32 120.5(4) . . ?
C34 C33 H33 119.8 . . ?
C33 C34 H34 120.3 . . ?
C33 C34 C35 119.4(4) . . ?
C35 C34 H34 120.3 . . ?
C34 C35 H35 119.6 . . ?
C34 C35 C36 120.8(4) . . ?
C36 C35 H35 119.6 . . ?
C31 C36 H36 119.8 . . ?
C35 C36 C31 120.4(4) . . ?
C35 C36 H36 119.8 . . ?

loop_
_geom_bond_atom_site_label_1
_geom_bond_atom_site_label_2
_geom_bond_distance
_geom_bond_site_symmetry_2
_geom_bond_publ_flag
Ni1 N2 1.832(3) . y
Ni1 N5 1.864(3) . y
Ni1 N10 1.889(3) . y
Ni1 N13 1.809(3) . y
S1 C4 1.747(3) . ?
S1 C16 1.801(4) . ?
S2 C12 1.736(3) . ?
S2 C17 1.803(3) . ?
N2 N3 1.391(4) . ?
N2 C1 1.327(4) . ?
N3 C4 1.314(4) . ?
N5 N6 1.390(4) . ?
N5 C4 1.358(4) . ?
N6 C7 1.283(4) . ?
N10 N11 1.426(4) . ?
N10 C9 1.310(4) . ?
N11 C12 1.294(4) . ?
N13 N14 1.338(4) . ?
N13 C12 1.381(4) . ?
N14 C15 1.315(4) . ?
C1 C15 1.445(5) . ?
C1 C18 1.488(5) . ?
C7 C8 1.513(5) . ?
C7 C24 1.511(5) . ?
C8 C8 1.573(6) 3_675 ?
C8 H8 1.0000 . ?
C8 C9 1.518(4) . ?
C9 C25 1.476(4) . ?
C15 C31 1.499(5) . ?
C16 H16A 0.9800 . ?
C16 H16B 0.9800 . ?
C16 H16C 0.9800 . ?
C17 H17A 0.9800 . ?
C17 H17B 0.9800 . ?
C17 H17C 0.9800 . ?
C18 C19 1.381(5) . ?
C18 C23 1.393(5) . ?
C19 H19 0.9500 . ?
C19 C20 1.384(5) . ?
C20 H20 0.9500 . ?
C20 C21 1.390(5) . ?
C21 H21 0.9500 . ?
C21 C22 1.377(5) . ?
C22 H22 0.9500 . ?
C22 C23 1.396(5) . ?
C23 H23 0.9500 . ?
C24 H24A 0.9800 . ?
C24 H24B 0.9800 . ?
C24 H24C 0.9800 . ?
C25 C26 1.391(5) . ?
C25 C30 1.402(5) . ?
C26 H26 0.9500 . ?
C26 C27 1.378(5) . ?
C27 H27 0.9500 . ?
C27 C28 1.376(6) . ?
C28 H28 0.9500 . ?
C28 C29 1.375(6) . ?
C29 H29 0.9500 . ?
C29 C30 1.378(5) . ?
C30 H30 0.9500 . ?
C31 C32 1.386(5) . ?
C31 C36 1.394(5) . ?
C32 H32 0.9500 . ?
C32 C33 1.390(6) . ?
C33 H33 0.9500 . ?
C33 C34 1.369(6) . ?
C34 H34 0.9500 . ?
C34 C35 1.373(6) . ?
C35 H35 0.9500 . ?
C35 C36 1.384(6) . ?
C36 H36 0.9500 . ?

loop_
_geom_torsion_atom_site_label_1
_geom_torsion_atom_site_label_2
_geom_torsion_atom_site_label_3
_geom_torsion_atom_site_label_4
_geom_torsion
_geom_torsion_site_symmetry_1
_geom_torsion_site_symmetry_2
_geom_torsion_site_symmetry_3
_geom_torsion_site_symmetry_4
_geom_torsion_publ_flag
Ni1 N2 N3 C4 0.3(3) . . . . ?
Ni1 N2 C1 C15 4.8(5) . . . . ?
Ni1 N2 C1 C18 -178.1(2) . . . . ?
Ni1 N5 N6 C7 37.9(5) . . . . ?
Ni1 N5 C4 S1 170.37(17) . . . . ?
Ni1 N5 C4 N3 -9.0(4) . . . . ?
Ni1 N10 N11 C12 13.7(3) . . . . ?
Ni1 N10 C9 C8 -8.7(5) . . . . ?
Ni1 N10 C9 C25 175.1(2) . . . . ?
Ni1 N13 N14 C15 -2.4(5) . . . . ?
Ni1 N13 C12 S2 178.62(17) . . . . ?
Ni1 N13 C12 N11 -2.8(4) . . . . ?
N2 Ni1 N5 N6 170.5(3) . . . . ?
N2 Ni1 N5 C4 6.6(2) . . . . ?
N2 Ni1 N13 N14 6.3(3) . . . . ?
N2 Ni1 N13 C12 -173.9(2) . . . . ?
N2 N3 C4 S1 -173.6(2) . . . . ?
N2 N3 C4 N5 5.8(4) . . . . ?
N2 C1 C15 N14 1.7(6) . . . . ?
N2 C1 C15 C31 -178.2(3) . . . . ?
N2 C1 C18 C19 64.9(4) . . . . ?
N2 C1 C18 C23 -116.2(4) . . . . ?
N3 N2 C1 C15 -171.3(3) . . . . ?
N3 N2 C1 C18 5.8(4) . . . . ?
N5 Ni1 N2 N3 -4.0(2) . . . . ?
N5 Ni1 N2 C1 179.9(3) . . . . ?
N5 Ni1 N10 N11 160.3(2) . . . . ?
N5 Ni1 N10 C9 -22.7(3) . . . . ?
N5 N6 C7 C8 3.8(5) . . . . ?
N5 N6 C7 C24 178.8(3) . . . . ?
N6 N5 C4 S1 2.0(4) . . . . ?
N6 N5 C4 N3 -177.3(3) . . . . ?
N6 C7 C8 C8 56.1(5) . . . 3_675 ?
N6 C7 C8 C9 -72.1(4) . . . . ?
N10 Ni1 N5 N6 -11.1(3) . . . . ?
N10 Ni1 N5 C4 -175.0(2) . . . . ?
N10 Ni1 N13 N14 -171.4(3) . . . . ?
N10 Ni1 N13 C12 8.4(2) . . . . ?
N10 N11 C12 S2 171.4(2) . . . . ?
N10 N11 C12 N13 -7.1(4) . . . . ?
N10 C9 C25 C26 56.2(5) . . . . ?
N10 C9 C25 C30 -128.4(4) . . . . ?
N11 N10 C9 C8 168.2(3) . . . . ?
N11 N10 C9 C25 -8.0(4) . . . . ?
N13 Ni1 N2 N3 168.8(2) . . . . ?
N13 Ni1 N2 C1 -7.2(3) . . . . ?
N13 Ni1 N10 N11 -12.6(2) . . . . ?
N13 Ni1 N10 C9 164.3(3) . . . . ?
N13 N14 C15 C1 -3.0(5) . . . . ?
N13 N14 C15 C31 176.9(3) . . . . ?
N14 N13 C12 S2 -1.5(4) . . . . ?
N14 N13 C12 N11 177.1(3) . . . . ?
N14 C15 C31 C32 -135.5(4) . . . . ?
N14 C15 C31 C36 38.9(5) . . . . ?
C1 N2 N3 C4 176.9(3) . . . . ?
C1 C15 C31 C32 44.4(5) . . . . ?
C1 C15 C31 C36 -141.1(4) . . . . ?
C1 C18 C19 C20 178.6(3) . . . . ?
C1 C18 C23 C22 -178.9(3) . . . . ?
C4 N5 N6 C7 -158.3(3) . . . . ?
C7 C8 C9 N10 71.0(4) . . . . ?
C7 C8 C9 C25 -112.6(3) . . . . ?
C8 C8 C9 N10 -58.3(5) 3_675 . . . ?
C8 C8 C9 C25 118.2(4) 3_675 . . . ?
C8 C9 C25 C26 -120.1(4) . . . . ?
C8 C9 C25 C30 55.3(4) . . . . ?
C9 N10 N11 C12 -163.7(3) . . . . ?
C9 C25 C26 C27 176.9(3) . . . . ?
C9 C25 C30 C29 -178.7(3) . . . . ?
C12 N13 N14 C15 177.8(3) . . . . ?
C15 C1 C18 C19 -118.1(4) . . . . ?
C15 C1 C18 C23 60.8(5) . . . . ?
C15 C31 C32 C33 175.8(4) . . . . ?
C15 C31 C36 C35 -176.5(4) . . . . ?
C16 S1 C4 N3 -10.8(3) . . . . ?
C16 S1 C4 N5 169.8(3) . . . . ?
C17 S2 C12 N11 -1.9(3) . . . . ?
C17 S2 C12 N13 176.6(3) . . . . ?
C18 C1 C15 N14 -175.2(3) . . . . ?
C18 C1 C15 C31 4.8(5) . . . . ?
C18 C19 C20 C21 0.7(6) . . . . ?
C19 C18 C23 C22 0.1(5) . . . . ?
C19 C20 C21 C22 -0.8(6) . . . . ?
C20 C21 C22 C23 0.5(5) . . . . ?
C21 C22 C23 C18 -0.1(5) . . . . ?
C23 C18 C19 C20 -0.4(5) . . . . ?
C24 C7 C8 C8 -118.8(4) . . . 3_675 ?
C24 C7 C8 C9 112.9(3) . . . . ?
C25 C26 C27 C28 0.9(6) . . . . ?
C26 C25 C30 C29 -3.1(5) . . . . ?
C26 C27 C28 C29 -1.9(6) . . . . ?
C27 C28 C29 C30 0.4(6) . . . . ?
C28 C29 C30 C25 2.1(6) . . . . ?
C30 C25 C26 C27 1.6(5) . . . . ?
C31 C32 C33 C34 -1.0(7) . . . . ?
C32 C31 C36 C35 -1.8(6) . . . . ?
C32 C33 C34 C35 1.3(7) . . . . ?
C33 C34 C35 C36 -1.9(7) . . . . ?
C34 C35 C36 C31 2.1(7) . . . . ?
C36 C31 C32 C33 1.3(6) . . . . ?

loop_
_smtbx_masks_void_nr
_smtbx_masks_void_average_x
_smtbx_masks_void_average_y
_smtbx_masks_void_average_z
_smtbx_masks_void_volume
_smtbx_masks_void_count_electrons
_smtbx_masks_void_content
1 -0.446 0.000 0.500 355.0 95.5 '1.6 CHCl3'
2 -0.218 0.500 0.000 355.0 95.5 '1.6 CHCl3'
